data_7224426
loop_
_publ_author_name
'Lu, Yu-Ling'
'Sun, Jing'
'Xie, Ya-Jing'
'Yan, Chao Guo'

_publ_section_title
;
 Molecular diversity of cyclization reaction of 3-methyleneoxindoles with
 2-(3,4-dihydronaphthalen-1(2H)-ylidene)malononitriles
;
_journal_name_full 'RSC Adv.'
_journal_paper_doi 10.1039/C6RA00476H
_journal_year 2016
_chemical_formula_moiety 'C32 H26 F N3 O3'
_chemical_formula_sum 'C32 H26 F N3 O3'
_chemical_formula_weight 519.56
_chemical_name_systematic
; 
 ? 
;
_space_group_IT_number 2
_symmetry_cell_setting triclinic
_symmetry_space_group_name_Hall '-P 1'
_symmetry_space_group_name_H-M 'P -1'
_atom_sites_solution_hydrogens geom
_atom_sites_solution_primary direct
_atom_sites_solution_secondary difmap
_audit_creation_method SHELXL-97
_audit_update_record
;
2015-11-18 deposited with the CCDC.
2016-02-26 downloaded from the CCDC.
;
_cell_angle_alpha 87.979(5)
_cell_angle_beta 74.042(5)
_cell_angle_gamma 88.220(5)
_cell_formula_units_Z 2
_cell_length_a 8.8879(14)
_cell_length_b 10.2517(15)
_cell_length_c 15.125(2)
_cell_measurement_reflns_used 4873
_cell_measurement_temperature 296(2)
_cell_measurement_theta_max 23.10
_cell_measurement_theta_min 2.38
_cell_volume 1323.9(3)
_computing_cell_refinement 'Bruker SMART'
_computing_data_collection 'Bruker SMART'
_computing_data_reduction 'Bruker SAINT'
_computing_molecular_graphics 'Bruker SHELXTL'
_computing_publication_material 'Bruker SHELXTL'
_computing_structure_refinement 'SHELXL-97 (Sheldrick, 1997)'
_computing_structure_solution 'SHELXS-97 (Sheldrick, 1990)'
_diffrn_ambient_temperature 296(2)
_diffrn_measured_fraction_theta_full 0.993
_diffrn_measured_fraction_theta_max 0.993
_diffrn_measurement_device_type 'CCD area detector'
_diffrn_measurement_method 'phi and omega scans'
_diffrn_radiation_monochromator graphite
_diffrn_radiation_source 'fine-focus sealed tube'
_diffrn_radiation_type MoK\a
_diffrn_radiation_wavelength 0.71073
_diffrn_reflns_av_R_equivalents 0.0528
_diffrn_reflns_av_sigmaI/netI 0.0705
_diffrn_reflns_limit_h_max 11
_diffrn_reflns_limit_h_min -11
_diffrn_reflns_limit_k_max 13
_diffrn_reflns_limit_k_min -12
_diffrn_reflns_limit_l_max 19
_diffrn_reflns_limit_l_min -19
_diffrn_reflns_number 26999
_diffrn_reflns_theta_full 27.59
_diffrn_reflns_theta_max 27.59
_diffrn_reflns_theta_min 1.99
_exptl_absorpt_coefficient_mu 0.089
_exptl_absorpt_correction_T_max 0.979
_exptl_absorpt_correction_T_min 0.971
_exptl_absorpt_correction_type multi-scan
_exptl_absorpt_process_details sadabs
_exptl_crystal_colour colorless
_exptl_crystal_density_diffrn 1.303
_exptl_crystal_density_method 'not measured'
_exptl_crystal_description block
_exptl_crystal_F_000 544
_exptl_crystal_size_max 0.34
_exptl_crystal_size_mid 0.28
_exptl_crystal_size_min 0.24
_refine_diff_density_max 0.846
_refine_diff_density_min -0.181
_refine_diff_density_rms 0.045
_refine_ls_extinction_method none
_refine_ls_goodness_of_fit_ref 1.015
_refine_ls_hydrogen_treatment constr
_refine_ls_matrix_type full
_refine_ls_number_parameters 353
_refine_ls_number_reflns 6103
_refine_ls_number_restraints 0
_refine_ls_restrained_S_all 1.015
_refine_ls_R_factor_all 0.1384
_refine_ls_R_factor_gt 0.0578
_refine_ls_shift/su_max 0.000
_refine_ls_shift/su_mean 0.000
_refine_ls_structure_factor_coef Fsqd
_refine_ls_weighting_details 'calc w=1/[\s^2^(Fo^2^)+(0.0688P)^2^+0.3424P] where P=(Fo^2^+2Fc^2^)/3'
_refine_ls_weighting_scheme calc
_refine_ls_wR_factor_gt 0.1329
_refine_ls_wR_factor_ref 0.1596
_reflns_number_gt 3257
_reflns_number_total 6142
_reflns_threshold_expression >2sigma(I)
_cod_data_source_file c6ra00476h2.cif
_cod_data_source_block B3
_cod_database_code 7224426
_audit_block_doi 10.5517/cc1k802x

loop_
_symmetry_equiv_pos_as_xyz
'x, y, z'
'-x, -y, -z'

loop_
_atom_site_label
_atom_site_type_symbol
_atom_site_fract_x
_atom_site_fract_y
_atom_site_fract_z
_atom_site_U_iso_or_equiv
_atom_site_adp_type
_atom_site_occupancy
_atom_site_symmetry_multiplicity
_atom_site_calc_flag
_atom_site_refinement_flags
C1 C 0.3939(3) 0.2671(2) -0.24962(16) 0.0500(6) Uani 1 1 d .
H1 H 0.3573 0.1870 -0.2230 0.060 Uiso 1 1 calc R
C2 C 0.5226(3) 0.2712(3) -0.32505(17) 0.0619(7) Uani 1 1 d .
H2 H 0.5727 0.1939 -0.3489 0.074 Uiso 1 1 calc R
C3 C 0.5773(3) 0.3888(3) -0.36510(18) 0.0651(7) Uani 1 1 d .
H3 H 0.6641 0.3915 -0.4162 0.078 Uiso 1 1 calc R
C4 C 0.5034(3) 0.5029(3) -0.32957(18) 0.0628(7) Uani 1 1 d .
H4 H 0.5407 0.5828 -0.3564 0.075 Uiso 1 1 calc R
C5 C 0.3740(3) 0.4991(2) -0.25424(16) 0.0501(6) Uani 1 1 d .
H5 H 0.3237 0.5765 -0.2310 0.060 Uiso 1 1 calc R
C6 C 0.3184(2) 0.3812(2) -0.21292(14) 0.0404(5) Uani 1 1 d .
C7 C 0.1805(3) 0.3744(2) -0.12854(15) 0.0458(6) Uani 1 1 d .
H7A H 0.1056 0.4436 -0.1326 0.055 Uiso 1 1 calc R
H7B H 0.1294 0.2916 -0.1264 0.055 Uiso 1 1 calc R
C8 C 0.2794(3) 0.2831(2) -0.00016(15) 0.0436(5) Uani 1 1 d .
C9 C 0.3442(3) 0.3371(2) 0.07460(14) 0.0393(5) Uani 1 1 d .
H9 H 0.4583 0.3263 0.0541 0.047 Uiso 1 1 calc R
C10 C 0.3072(2) 0.4803(2) 0.06984(14) 0.0376(5) Uani 1 1 d .
C11 C 0.3247(3) 0.5799(2) 0.12456(15) 0.0438(6) Uani 1 1 d .
H11 H 0.3693 0.5652 0.1730 0.053 Uiso 1 1 calc R
C12 C 0.2732(3) 0.7026(2) 0.10420(17) 0.0478(6) Uani 1 1 d .
C13 C 0.2069(3) 0.7294(2) 0.03411(17) 0.0486(6) Uani 1 1 d .
H13 H 0.1741 0.8141 0.0234 0.058 Uiso 1 1 calc R
C14 C 0.1888(2) 0.6285(2) -0.02126(15) 0.0441(6) Uani 1 1 d .
H14 H 0.1446 0.6440 -0.0698 0.053 Uiso 1 1 calc R
C15 C 0.2386(2) 0.5050(2) -0.00171(14) 0.0378(5) Uani 1 1 d .
C16 C 0.2896(2) 0.27611(19) 0.17199(14) 0.0374(5) Uani 1 1 d .
H16 H 0.3561 0.3097 0.2077 0.045 Uiso 1 1 calc R
C17 C 0.1227(3) 0.3191(2) 0.21823(15) 0.0410(5) Uani 1 1 d .
C18 C -0.0441(3) 0.4067(3) 0.3556(2) 0.0805(9) Uani 1 1 d .
H18A H -0.1230 0.3858 0.3252 0.097 Uiso 1 1 calc R
H18B H -0.0703 0.3632 0.4157 0.097 Uiso 1 1 calc R
C19 C -0.0442(5) 0.5447(4) 0.3662(4) 0.1425(18) Uani 1 1 d .
H19A H 0.0251 0.5645 0.4024 0.214 Uiso 1 1 calc R
H19B H -0.1483 0.5750 0.3966 0.214 Uiso 1 1 calc R
H19C H -0.0096 0.5872 0.3068 0.214 Uiso 1 1 calc R
C20 C 0.2618(2) 0.07420(19) 0.27358(14) 0.0385(5) Uani 1 1 d .
C21 C 0.1381(3) -0.0047(2) 0.30616(16) 0.0460(6) Uani 1 1 d .
C22 C 0.0311(3) -0.0313(2) 0.2539(2) 0.0588(7) Uani 1 1 d .
C23 C 0.1116(3) -0.0803(2) 0.39104(19) 0.0551(7) Uani 1 1 d .
C24 C 0.3044(3) 0.12561(19) 0.17538(15) 0.0407(5) Uani 1 1 d .
H24 H 0.2331 0.0895 0.1438 0.049 Uiso 1 1 calc R
C25 C 0.4710(3) 0.0727(2) 0.13169(15) 0.0453(6) Uani 1 1 d .
H25A H 0.4703 -0.0219 0.1340 0.054 Uiso 1 1 calc R
H25B H 0.5037 0.1011 0.0675 0.054 Uiso 1 1 calc R
C26 C 0.5878(3) 0.1181(2) 0.17951(16) 0.0475(6) Uani 1 1 d .
H26A H 0.6791 0.0603 0.1641 0.057 Uiso 1 1 calc R
H26B H 0.6211 0.2047 0.1558 0.057 Uiso 1 1 calc R
C27 C 0.5276(3) 0.1222(2) 0.28200(15) 0.0416(5) Uani 1 1 d .
C28 C 0.6283(3) 0.1487(2) 0.33445(19) 0.0565(7) Uani 1 1 d .
H28 H 0.7346 0.1567 0.3057 0.068 Uiso 1 1 calc R
C29 C 0.5745(4) 0.1632(3) 0.4279(2) 0.0669(8) Uani 1 1 d .
H29 H 0.6445 0.1796 0.4618 0.080 Uiso 1 1 calc R
C30 C 0.4172(4) 0.1536(3) 0.47170(18) 0.0664(7) Uani 1 1 d .
H30 H 0.3806 0.1666 0.5346 0.080 Uiso 1 1 calc R
C31 C 0.3150(3) 0.1248(2) 0.42238(16) 0.0525(6) Uani 1 1 d .
H31 H 0.2089 0.1177 0.4520 0.063 Uiso 1 1 calc R
C32 C 0.3694(3) 0.1058(2) 0.32734(15) 0.0405(5) Uani 1 1 d .
F1 F 0.28925(18) 0.80199(13) 0.15798(11) 0.0708(4) Uani 1 1 d .
N1 N 0.2272(2) 0.38706(17) -0.04407(11) 0.0406(4) Uani 1 1 d .
N2 N -0.0572(3) -0.0546(3) 0.2151(2) 0.0927(9) Uani 1 1 d .
N3 N 0.0903(3) -0.1457(2) 0.45529(17) 0.0766(7) Uani 1 1 d .
O1 O 0.2805(2) 0.17026(16) -0.02221(11) 0.0616(5) Uani 1 1 d .
O2 O 0.0169(2) 0.31539(18) 0.18347(11) 0.0627(5) Uani 1 1 d .
O3 O 0.10836(19) 0.36009(18) 0.30161(11) 0.0614(5) Uani 1 1 d .

loop_
_atom_site_aniso_label
_atom_site_aniso_U_11
_atom_site_aniso_U_22
_atom_site_aniso_U_33
_atom_site_aniso_U_23
_atom_site_aniso_U_13
_atom_site_aniso_U_12
C1 0.0569(15) 0.0467(14) 0.0456(14) -0.0013(11) -0.0130(12) 0.0004(12)
C2 0.0653(18) 0.0654(18) 0.0508(16) -0.0099(14) -0.0093(14) 0.0135(14)
C3 0.0551(17) 0.087(2) 0.0448(15) -0.0025(15) 0.0013(12) -0.0025(15)
C4 0.0672(18) 0.0628(18) 0.0521(16) 0.0105(13) -0.0061(14) -0.0142(14)
C5 0.0593(16) 0.0440(14) 0.0444(14) -0.0014(11) -0.0099(12) -0.0009(11)
C6 0.0393(13) 0.0486(14) 0.0356(12) -0.0003(10) -0.0142(10) -0.0016(10)
C7 0.0416(13) 0.0539(14) 0.0431(13) -0.0013(11) -0.0130(11) -0.0047(11)
C8 0.0475(14) 0.0412(14) 0.0369(12) -0.0001(10) -0.0035(10) 0.0007(10)
C9 0.0408(12) 0.0392(12) 0.0363(12) 0.0014(9) -0.0082(10) -0.0001(10)
C10 0.0344(12) 0.0364(12) 0.0375(12) 0.0033(10) -0.0032(10) -0.0011(9)
C11 0.0422(13) 0.0444(14) 0.0439(13) -0.0012(11) -0.0102(10) -0.0038(10)
C12 0.0435(14) 0.0373(13) 0.0573(15) -0.0077(11) -0.0036(12) -0.0044(10)
C13 0.0439(14) 0.0363(13) 0.0580(15) 0.0061(11) -0.0027(12) 0.0029(10)
C14 0.0381(13) 0.0474(14) 0.0420(13) 0.0058(11) -0.0037(10) 0.0006(10)
C15 0.0326(12) 0.0400(13) 0.0364(12) 0.0028(10) -0.0025(9) -0.0020(9)
C16 0.0394(12) 0.0374(12) 0.0364(12) 0.0005(9) -0.0121(10) 0.0001(9)
C17 0.0453(14) 0.0364(12) 0.0403(13) 0.0039(10) -0.0108(11) 0.0001(10)
C18 0.0615(19) 0.103(3) 0.0661(19) -0.0291(17) 0.0030(15) 0.0105(17)
C19 0.095(3) 0.124(4) 0.204(5) -0.085(3) -0.027(3) 0.027(3)
C20 0.0377(12) 0.0305(11) 0.0440(13) 0.0003(9) -0.0060(10) 0.0021(9)
C21 0.0403(13) 0.0365(13) 0.0555(15) 0.0004(11) -0.0035(11) -0.0029(10)
C22 0.0440(15) 0.0491(15) 0.081(2) -0.0051(13) -0.0112(14) -0.0062(12)
C23 0.0468(15) 0.0418(14) 0.0648(18) 0.0019(13) 0.0052(13) -0.0069(11)
C24 0.0447(13) 0.0341(12) 0.0424(13) -0.0015(10) -0.0104(10) -0.0022(10)
C25 0.0482(14) 0.0363(12) 0.0455(13) 0.0010(10) -0.0037(11) 0.0026(10)
C26 0.0413(13) 0.0416(13) 0.0539(15) 0.0033(11) -0.0039(11) -0.0010(10)
C27 0.0426(13) 0.0318(12) 0.0498(14) 0.0065(10) -0.0123(11) -0.0026(10)
C28 0.0510(15) 0.0514(15) 0.0686(18) 0.0055(13) -0.0197(14) -0.0027(12)
C29 0.076(2) 0.0692(19) 0.0650(19) 0.0060(14) -0.0357(17) -0.0098(15)
C30 0.083(2) 0.0699(19) 0.0467(15) 0.0044(13) -0.0189(15) -0.0117(15)
C31 0.0555(15) 0.0526(15) 0.0466(15) 0.0068(11) -0.0094(12) -0.0096(12)
C32 0.0452(14) 0.0310(12) 0.0422(13) 0.0074(9) -0.0077(11) -0.0038(9)
F1 0.0791(11) 0.0468(8) 0.0897(11) -0.0219(8) -0.0260(9) -0.0017(7)
N1 0.0464(11) 0.0409(11) 0.0342(10) 0.0010(8) -0.0107(8) -0.0019(8)
N2 0.0649(17) 0.091(2) 0.132(2) -0.0160(17) -0.0402(17) -0.0094(14)
N3 0.0745(17) 0.0612(15) 0.0758(17) 0.0185(13) 0.0085(13) -0.0105(12)
O1 0.0932(14) 0.0410(10) 0.0537(11) -0.0066(8) -0.0249(10) 0.0009(9)
O2 0.0470(10) 0.0890(13) 0.0542(11) -0.0073(9) -0.0177(9) 0.0054(9)
O3 0.0519(10) 0.0849(13) 0.0449(10) -0.0193(9) -0.0079(8) 0.0102(9)

loop_
_atom_type_symbol
_atom_type_description
_atom_type_scat_dispersion_real
_atom_type_scat_dispersion_imag
_atom_type_scat_source
C C 0.0033 0.0016 'International Tables Vol C Tables 4.2.6.8 and 6.1.1.4'
H H 0.0000 0.0000 'International Tables Vol C Tables 4.2.6.8 and 6.1.1.4'
N N 0.0061 0.0033 'International Tables Vol C Tables 4.2.6.8 and 6.1.1.4'
O O 0.0106 0.0060 'International Tables Vol C Tables 4.2.6.8 and 6.1.1.4'
F F 0.0171 0.0103 'International Tables Vol C Tables 4.2.6.8 and 6.1.1.4'

loop_
_geom_angle_atom_site_label_1
_geom_angle_atom_site_label_2
_geom_angle_atom_site_label_3
_geom_angle
C2 C1 C6 120.7(2)
C2 C1 H1 119.6
C6 C1 H1 119.6
C3 C2 C1 120.1(2)
C3 C2 H2 119.9
C1 C2 H2 119.9
C2 C3 C4 119.8(2)
C2 C3 H3 120.1
C4 C3 H3 120.1
C3 C4 C5 120.1(2)
C3 C4 H4 119.9
C5 C4 H4 119.9
C4 C5 C6 120.6(2)
C4 C5 H5 119.7
C6 C5 H5 119.7
C5 C6 C1 118.6(2)
C5 C6 C7 121.7(2)
C1 C6 C7 119.7(2)
N1 C7 C6 112.03(17)
N1 C7 H7A 109.2
C6 C7 H7A 109.2
N1 C7 H7B 109.2
C6 C7 H7B 109.2
H7A C7 H7B 107.9
O1 C8 N1 124.5(2)
O1 C8 C9 127.7(2)
N1 C8 C9 107.68(18)
C10 C9 C8 102.77(17)
C10 C9 C16 113.75(17)
C8 C9 C16 118.12(18)
C10 C9 H9 107.2
C8 C9 H9 107.2
C16 C9 H9 107.2
C11 C10 C15 120.31(19)
C11 C10 C9 130.83(19)
C15 C10 C9 108.80(18)
C10 C11 C12 116.9(2)
C10 C11 H11 121.6
C12 C11 H11 121.6
F1 C12 C13 118.6(2)
F1 C12 C11 117.5(2)
C13 C12 C11 123.9(2)
C12 C13 C14 119.2(2)
C12 C13 H13 120.4
C14 C13 H13 120.4
C15 C14 C13 117.8(2)
C15 C14 H14 121.1
C13 C14 H14 121.1
C14 C15 C10 121.9(2)
C14 C15 N1 128.8(2)
C10 C15 N1 109.33(18)
C17 C16 C9 110.38(17)
C17 C16 C24 109.98(17)
C9 C16 C24 113.95(17)
C17 C16 H16 107.4
C9 C16 H16 107.4
C24 C16 H16 107.4
O2 C17 O3 124.3(2)
O2 C17 C16 124.3(2)
O3 C17 C16 111.40(19)
C19 C18 O3 110.7(3)
C19 C18 H18A 109.5
O3 C18 H18A 109.5
C19 C18 H18B 109.5
O3 C18 H18B 109.5
H18A C18 H18B 108.1
C18 C19 H19A 109.5
C18 C19 H19B 109.5
H19A C19 H19B 109.5
C18 C19 H19C 109.5
H19A C19 H19C 109.5
H19B C19 H19C 109.5
C21 C20 C32 123.0(2)
C21 C20 C24 120.9(2)
C32 C20 C24 115.86(18)
C20 C21 C22 122.4(2)
C20 C21 C23 123.6(2)
C22 C21 C23 113.7(2)
N2 C22 C21 177.6(3)
N3 C23 C21 176.3(3)
C20 C24 C25 105.43(17)
C20 C24 C16 110.66(17)
C25 C24 C16 113.75(17)
C20 C24 H24 109.0
C25 C24 H24 109.0
C16 C24 H24 109.0
C26 C25 C24 112.61(18)
C26 C25 H25A 109.1
C24 C25 H25A 109.1
C26 C25 H25B 109.1
C24 C25 H25B 109.1
H25A C25 H25B 107.8
C27 C26 C25 114.64(19)
C27 C26 H26A 108.6
C25 C26 H26A 108.6
C27 C26 H26B 108.6
C25 C26 H26B 108.6
H26A C26 H26B 107.6
C28 C27 C32 118.1(2)
C28 C27 C26 120.1(2)
C32 C27 C26 121.8(2)
C29 C28 C27 121.5(2)
C29 C28 H28 119.3
C27 C28 H28 119.3
C28 C29 C30 120.2(3)
C28 C29 H29 119.9
C30 C29 H29 119.9
C31 C30 C29 119.8(3)
C31 C30 H30 120.1
C29 C30 H30 120.1
C30 C31 C32 120.4(2)
C30 C31 H31 119.8
C32 C31 H31 119.8
C27 C32 C31 119.8(2)
C27 C32 C20 119.0(2)
C31 C32 C20 121.1(2)
C8 N1 C15 111.19(17)
C8 N1 C7 122.82(18)
C15 N1 C7 125.77(18)
C17 O3 C18 118.7(2)

loop_
_geom_bond_atom_site_label_1
_geom_bond_atom_site_label_2
_geom_bond_distance
C1 C2 1.376(3)
C1 C6 1.385(3)
C1 H1 0.9300
C2 C3 1.372(4)
C2 H2 0.9300
C3 C4 1.375(4)
C3 H3 0.9300
C4 C5 1.379(3)
C4 H4 0.9300
C5 C6 1.382(3)
C5 H5 0.9300
C6 C7 1.508(3)
C7 N1 1.459(3)
C7 H7A 0.9700
C7 H7B 0.9700
C8 O1 1.214(3)
C8 N1 1.371(3)
C8 C9 1.529(3)
C9 C10 1.498(3)
C9 C16 1.535(3)
C9 H9 0.9800
C10 C11 1.375(3)
C10 C15 1.393(3)
C11 C12 1.379(3)
C11 H11 0.9300
C12 F1 1.360(3)
C12 C13 1.364(3)
C13 C14 1.394(3)
C13 H13 0.9300
C14 C15 1.377(3)
C14 H14 0.9300
C15 N1 1.407(3)
C16 C17 1.515(3)
C16 C24 1.545(3)
C16 H16 0.9800
C17 O2 1.199(3)
C17 O3 1.315(3)
C18 C19 1.429(5)
C18 O3 1.453(3)
C18 H18A 0.9700
C18 H18B 0.9700
C19 H19A 0.9600
C19 H19B 0.9600
C19 H19C 0.9600
C20 C21 1.355(3)
C20 C32 1.464(3)
C20 C24 1.508(3)
C21 C22 1.431(4)
C21 C23 1.442(4)
C22 N2 1.137(3)
C23 N3 1.136(3)
C24 C25 1.536(3)
C24 H24 0.9800
C25 C26 1.511(3)
C25 H25A 0.9700
C25 H25B 0.9700
C26 C27 1.496(3)
C26 H26A 0.9700
C26 H26B 0.9700
C27 C28 1.387(3)
C27 C32 1.397(3)
C28 C29 1.374(4)
C28 H28 0.9300
C29 C30 1.377(4)
C29 H29 0.9300
C30 C31 1.369(3)
C30 H30 0.9300
C31 C32 1.404(3)
C31 H31 0.9300
